data_7208495
loop_
_publ_author_name
'Dai, Ming'
'Yan, Wen-Yan'
'Ren, Zhi-Gang'
'Wang, Hui-Fang'
'Gong, Wei-Jie'
'Li, Fu-Ling'
'Zhao, Xin'
'Li, Hong-Xi'
'Lang, Jian-Ping'

_publ_section_title
;
 Zinc(ii) coordination polymers of tetrakis(4-pyridyl)cyclobutane and
 various dicarboxylates: Syntheses, structures and luminescent properties
;
_journal_issue 19
_journal_name_full CrystEngComm
_journal_page_first 6230
_journal_paper_doi 10.1039/c2ce25482d
_journal_volume 14
_journal_year 2012
_chemical_formula_sum 'C21 H18 N2 O5 Zn'
_chemical_formula_weight 443.77
_chemical_name_systematic
;
?
;
_space_group_IT_number 13
_symmetry_cell_setting monoclinic
_symmetry_space_group_name_Hall '-P 2yc'
_symmetry_space_group_name_H-M 'P 1 2/c 1'
_atom_sites_solution_hydrogens geom
_atom_sites_solution_primary direct
_atom_sites_solution_secondary difmap
_audit_creation_method SHELXL-97
_cell_angle_alpha 90.00
_cell_angle_beta 107.84(3)
_cell_angle_gamma 90.00
_cell_formula_units_Z 4
_cell_length_a 11.398(2)
_cell_length_b 7.0474(14)
_cell_length_c 25.640(7)
_cell_measurement_reflns_used 7553
_cell_measurement_temperature 223.1500
_cell_measurement_theta_max 27.6766
_cell_measurement_theta_min 3.0080
_cell_volume 1960.5(8)
_computing_cell_refinement 'CrystalClear, Ver. 1.30 (Rigaku/MSC, 2001)'
_computing_data_collection 'CrystalClear, Ver. 1.30 (Rigaku/MSC, 2001)'
_computing_data_reduction 'CrystalStructure, Ver. 3.60 (Rigaku/MSC, 2004)'
_computing_molecular_graphics 'SHELXL-97 (Sheldrick, 1997)'
_computing_publication_material 'SHELXL-97 (Sheldrick, 1997)'
_computing_structure_refinement 'SHELXL-97 (Sheldrick, 1997)'
_computing_structure_solution 'SHELXS-97 (Sheldrick, 1990)'
_diffrn_ambient_temperature 223.1500
_diffrn_measured_fraction_theta_full 0.987
_diffrn_measured_fraction_theta_max 0.987
_diffrn_measurement_device_type 'Rigaku Mercury'
_diffrn_measurement_method \w
_diffrn_radiation_monochromator graphite
_diffrn_radiation_source 'fine-focus sealed tube'
_diffrn_radiation_type MoK\a
_diffrn_radiation_wavelength 0.71073
_diffrn_reflns_av_R_equivalents 0.0915
_diffrn_reflns_av_sigmaI/netI 0.1105
_diffrn_reflns_limit_h_max 14
_diffrn_reflns_limit_h_min -13
_diffrn_reflns_limit_k_max 7
_diffrn_reflns_limit_k_min -9
_diffrn_reflns_limit_l_max 33
_diffrn_reflns_limit_l_min -33
_diffrn_reflns_number 16079
_diffrn_reflns_theta_full 27.54
_diffrn_reflns_theta_max 27.54
_diffrn_reflns_theta_min 3.01
_diffrn_standards_decay_% 0
_diffrn_standards_interval_count 0
_diffrn_standards_interval_time 0
_diffrn_standards_number 0
_exptl_absorpt_coefficient_mu 1.288
_exptl_absorpt_correction_T_max 1.0000
_exptl_absorpt_correction_T_min 0.7021
_exptl_absorpt_correction_type multi-scan
_exptl_absorpt_process_details 'Jacobson, R. (1998) Private communication to Rigaku Corp.'
_exptl_crystal_colour Colorless
_exptl_crystal_density_diffrn 1.497
_exptl_crystal_density_method 'not measured'
_exptl_crystal_description Block
_exptl_crystal_F_000 904
_exptl_crystal_size_max 0.40
_exptl_crystal_size_mid 0.20
_exptl_crystal_size_min 0.20
_refine_diff_density_max 0.764
_refine_diff_density_min -2.051
_refine_diff_density_rms 0.138
_refine_ls_extinction_method none
_refine_ls_goodness_of_fit_ref 1.180
_refine_ls_hydrogen_treatment constr
_refine_ls_matrix_type full
_refine_ls_number_parameters 264
_refine_ls_number_reflns 4474
_refine_ls_number_restraints 0
_refine_ls_restrained_S_all 1.180
_refine_ls_R_factor_all 0.1293
_refine_ls_R_factor_gt 0.0803
_refine_ls_shift/su_max 0.001
_refine_ls_shift/su_mean 0.000
_refine_ls_structure_factor_coef Fsqd
_refine_ls_weighting_details 'calc w=1/[\s^2^(Fo^2^)+(0.1182P)^2^+0.0000P] where P=(Fo^2^+2Fc^2^)/3'
_refine_ls_weighting_scheme calc
_refine_ls_wR_factor_gt 0.1933
_refine_ls_wR_factor_ref 0.2465
_reflns_number_gt 2946
_reflns_number_total 4474
_reflns_threshold_expression >2sigma(I)
_cod_data_source_file c2ce25482d.txt
_cod_data_source_block 3
_cod_depositor_comments
;
The following automatic conversions were performed:

'_symmetry_cell_setting' value 'Monoclinic' changed to 'monoclinic'
according to /home/saulius/struct/CIF-dictionaries/cif_core.dic
dictionary named 'cif_core.dic' version 2.4.1 from
2010-06-29.

'_exptl_absorpt_correction_type' value 'Multi-scan'
changed to 'multi-scan' according to
/home/saulius/struct/CIF-dictionaries/cif_core.dic dictionary named
'cif_core.dic' version 2.4.1 from 2010-06-29.

Automatic conversion script
Id: cif_fix_values 1891 2012-01-12 08:04:46Z andrius 
;
_cod_original_cell_volume 1960.5(7)
_cod_original_sg_symbol_H-M P2/c
_cod_database_code 7208495

loop_
_symmetry_equiv_pos_as_xyz
'x, y, z'
'-x, y, -z+1/2'
'-x, -y, -z'
'x, -y, z-1/2'

loop_
_atom_site_label
_atom_site_type_symbol
_atom_site_fract_x
_atom_site_fract_y
_atom_site_fract_z
_atom_site_U_iso_or_equiv
_atom_site_adp_type
_atom_site_occupancy
_atom_site_symmetry_multiplicity
_atom_site_calc_flag
_atom_site_refinement_flags
Zn1 Zn 1.0000 0.92916(13) 0.2500 0.0254(3) Uani 1 2 d S
Zn2 Zn 0.5000 0.0000 0.0000 0.0257(3) Uani 1 2 d S
O1 O 0.9492(4) 0.7895(6) 0.18218(18) 0.0338(11) Uani 1 1 d .
O2 O 1.1446(4) 0.7101(8) 0.1947(2) 0.0538(15) Uani 1 1 d .
O4 O 0.6723(4) 0.1394(6) 0.02558(17) 0.0309(10) Uani 1 1 d .
O3 O 0.6228(4) 0.4110(6) 0.05927(19) 0.0346(11) Uani 1 1 d .
N1 N 0.8613(4) 1.1107(7) 0.2462(2) 0.0271(11) Uani 1 1 d .
N4 N 0.5204(5) 1.9219(7) 0.0826(2) 0.0285(12) Uani 1 1 d .
C16 C 0.5508(5) 1.6585(8) 0.2365(2) 0.0207(12) Uani 1 1 d .
H16 H 0.6311 1.6861 0.2641 0.025 Uiso 1 1 calc R
C15 C 0.5336(5) 1.4375(8) 0.2282(2) 0.0215(12) Uani 1 1 d .
H15 H 0.4738 1.4112 0.1918 0.026 Uiso 1 1 calc R
C19 C 0.5405(5) 1.7653(8) 0.1845(2) 0.0240(13) Uani 1 1 d .
C8 C 0.6982(6) 0.2990(9) 0.0487(2) 0.0287(14) Uani 1 1 d .
C1 C 0.9909(5) 0.5545(9) 0.1241(3) 0.0303(14) Uani 1 1 d .
C3 C 0.8302(5) 0.3598(9) 0.0663(2) 0.0262(13) Uani 1 1 d .
C12 C 0.6443(5) 1.3201(8) 0.2356(2) 0.0260(13) Uani 1 1 d .
C20 C 0.6415(5) 1.7904(8) 0.1676(2) 0.0237(12) Uani 1 1 d .
H20A H 0.7197 1.7545 0.1906 0.028 Uiso 1 1 calc R
C7 C 1.0337(6) 0.6944(9) 0.1704(3) 0.0340(15) Uani 1 1 d .
C21 C 0.6296(6) 1.8681(9) 0.1169(3) 0.0327(15) Uani 1 1 d .
H21A H 0.7006 1.8839 0.1061 0.039 Uiso 1 1 calc R
C14 C 0.7975(7) 1.1958(9) 0.1992(3) 0.0368(16) Uani 1 1 d .
H14A H 0.8277 1.1835 0.1691 0.044 Uiso 1 1 calc R
C13 C 0.6922(6) 1.2985(9) 0.1917(3) 0.0330(15) Uani 1 1 d .
H13A H 0.6523 1.3542 0.1576 0.040 Uiso 1 1 calc R
C11 C 0.7113(7) 1.2355(10) 0.2842(3) 0.0387(17) Uani 1 1 d .
H11A H 0.6850 1.2487 0.3153 0.046 Uiso 1 1 calc R
C17 C 0.4217(5) 1.9029(10) 0.0997(2) 0.0315(16) Uani 1 1 d .
H17A H 0.3444 1.9425 0.0767 0.038 Uiso 1 1 calc R
C10 C 0.8162(6) 1.1319(10) 0.2878(3) 0.0371(16) Uani 1 1 d .
H10A H 0.8576 1.0734 0.3213 0.044 Uiso 1 1 calc R
C6 C 1.0726(6) 0.4701(10) 0.1003(3) 0.0362(16) Uani 1 1 d .
H6A H 1.1556 0.5081 0.1124 0.043 Uiso 1 1 calc R
C4 C 0.9140(6) 0.2770(9) 0.0442(3) 0.0344(15) Uani 1 1 d .
H4B H 0.8876 0.1806 0.0179 0.041 Uiso 1 1 calc R
C2 C 0.8689(6) 0.5033(8) 0.1054(3) 0.0282(14) Uani 1 1 d .
H2A H 0.8112 0.5651 0.1190 0.034 Uiso 1 1 calc R
C18 C 0.4297(6) 1.8278(10) 0.1498(3) 0.0369(16) Uani 1 1 d .
H18A H 0.3583 1.8186 0.1606 0.044 Uiso 1 1 calc R
C5 C 1.0380(7) 0.3345(10) 0.0604(3) 0.0415(17) Uani 1 1 d .
C9 C 1.1283(8) 0.2460(13) 0.0352(4) 0.061(2) Uani 1 1 d .
H9A H 1.2090 0.3025 0.0512 0.092 Uiso 1 1 calc R
H9B H 1.1010 0.2681 -0.0040 0.092 Uiso 1 1 calc R
H9C H 1.1331 0.1106 0.0423 0.092 Uiso 1 1 calc R
O5 O 0.4071(4) 0.2572(6) 0.01206(18) 0.0312(10) Uani 1 1 d .

loop_
_atom_site_aniso_label
_atom_site_aniso_U_11
_atom_site_aniso_U_22
_atom_site_aniso_U_33
_atom_site_aniso_U_23
_atom_site_aniso_U_13
_atom_site_aniso_U_12
Zn1 0.0249(5) 0.0180(5) 0.0295(6) 0.000 0.0025(4) 0.000
Zn2 0.0316(6) 0.0202(6) 0.0224(5) 0.0007(4) 0.0040(4) -0.0035(4)
O1 0.032(2) 0.034(3) 0.032(2) -0.013(2) 0.0065(19) 0.0050(19)
O2 0.030(3) 0.051(3) 0.066(4) -0.027(3) -0.005(2) 0.002(2)
O4 0.042(3) 0.018(2) 0.030(2) -0.0065(19) 0.0077(19) -0.0064(19)
O3 0.030(2) 0.028(3) 0.040(3) -0.007(2) 0.002(2) 0.0016(19)
N1 0.020(2) 0.022(3) 0.042(3) -0.003(2) 0.015(2) 0.0001(19)
N4 0.035(3) 0.023(3) 0.023(3) 0.005(2) 0.001(2) 0.003(2)
C16 0.013(2) 0.022(3) 0.026(3) -0.002(2) 0.004(2) -0.002(2)
C15 0.017(3) 0.022(3) 0.027(3) -0.001(2) 0.008(2) -0.001(2)
C19 0.031(3) 0.018(3) 0.022(3) 0.002(2) 0.009(2) 0.003(2)
C8 0.036(3) 0.023(3) 0.019(3) 0.002(3) -0.003(3) -0.002(3)
C1 0.027(3) 0.023(3) 0.038(4) -0.004(3) 0.005(3) -0.002(2)
C3 0.031(3) 0.024(3) 0.026(3) -0.004(3) 0.011(2) 0.000(3)
C12 0.026(3) 0.021(3) 0.029(3) 0.003(3) 0.006(2) 0.002(2)
C20 0.025(3) 0.024(3) 0.025(3) -0.001(3) 0.011(2) 0.000(2)
C7 0.035(4) 0.023(3) 0.038(4) -0.009(3) 0.003(3) -0.001(3)
C21 0.035(3) 0.023(3) 0.033(4) -0.001(3) 0.000(3) -0.004(3)
C14 0.055(4) 0.028(4) 0.029(4) 0.007(3) 0.014(3) 0.008(3)
C13 0.044(4) 0.029(3) 0.027(3) 0.006(3) 0.012(3) 0.012(3)
C11 0.051(4) 0.040(4) 0.031(4) 0.003(3) 0.021(3) 0.020(3)
C17 0.020(3) 0.056(5) 0.023(3) 0.018(3) 0.014(2) 0.011(3)
C10 0.024(3) 0.045(4) 0.039(4) 0.005(3) 0.006(3) 0.018(3)
C6 0.028(3) 0.033(4) 0.048(4) -0.009(3) 0.011(3) 0.002(3)
C4 0.033(3) 0.028(4) 0.043(4) -0.012(3) 0.013(3) -0.004(3)
C2 0.033(3) 0.019(3) 0.032(3) 0.003(3) 0.009(3) 0.001(2)
C18 0.034(3) 0.041(4) 0.035(4) 0.007(3) 0.011(3) 0.010(3)
C5 0.043(4) 0.032(4) 0.054(5) -0.008(4) 0.022(3) 0.000(3)
C9 0.052(5) 0.063(6) 0.079(6) -0.027(5) 0.036(5) -0.002(4)
O5 0.031(2) 0.025(2) 0.038(3) -0.0029(19) 0.0113(19) 0.0003(17)

loop_
_atom_type_symbol
_atom_type_description
_atom_type_scat_dispersion_real
_atom_type_scat_dispersion_imag
_atom_type_scat_source
C C 0.0033 0.0016 'International Tables Vol C Tables 4.2.6.8 and 6.1.1.4'
H H 0.0000 0.0000 'International Tables Vol C Tables 4.2.6.8 and 6.1.1.4'
N N 0.0061 0.0033 'International Tables Vol C Tables 4.2.6.8 and 6.1.1.4'
O O 0.0106 0.0060 'International Tables Vol C Tables 4.2.6.8 and 6.1.1.4'
Zn Zn 0.2839 1.4301 'International Tables Vol C Tables 4.2.6.8 and 6.1.1.4'

loop_
_geom_angle_atom_site_label_1
_geom_angle_atom_site_label_2
_geom_angle_atom_site_label_3
_geom_angle
_geom_angle_site_symmetry_1
_geom_angle_site_symmetry_3
O1 Zn1 O1 118.6(3) . 2_755
O1 Zn1 N1 112.5(2) . 2_755
O1 Zn1 N1 105.5(2) 2_755 2_755
O1 Zn1 N1 105.5(2) . .
O1 Zn1 N1 112.5(2) 2_755 .
N1 Zn1 N1 101.1(3) 2_755 .
O4 Zn2 O4 180.0(3) . 3_655
O4 Zn2 N4 89.79(18) . 3_675
O4 Zn2 N4 90.21(18) 3_655 3_675
O4 Zn2 N4 90.21(18) . 1_535
O4 Zn2 N4 89.79(18) 3_655 1_535
N4 Zn2 N4 180.0(3) 3_675 1_535
O4 Zn2 O5 89.13(16) . 3_655
O4 Zn2 O5 90.87(16) 3_655 3_655
N4 Zn2 O5 89.05(18) 3_675 3_655
N4 Zn2 O5 90.95(18) 1_535 3_655
O4 Zn2 O5 90.87(16) . .
O4 Zn2 O5 89.13(16) 3_655 .
N4 Zn2 O5 90.95(18) 3_675 .
N4 Zn2 O5 89.05(18) 1_535 .
O5 Zn2 O5 180.0(3) 3_655 .
C7 O1 Zn1 116.1(4) . .
C8 O4 Zn2 128.4(4) . .
C10 N1 C14 115.7(5) . .
C10 N1 Zn1 121.7(4) . .
C14 N1 Zn1 121.8(4) . .
C17 N4 C21 117.5(5) . .
C17 N4 Zn2 120.5(4) . 1_575
C21 N4 Zn2 121.5(5) . 1_575
C19 C16 C16 122.7(5) . 2_655
C19 C16 C15 113.7(5) . .
C16 C16 C15 88.9(3) 2_655 .
C19 C16 H16 109.9 . .
C16 C16 H16 109.9 2_655 .
C15 C16 H16 109.9 . .
C12 C15 C15 120.3(5) . 2_655
C12 C15 C16 118.2(5) . .
C15 C15 C16 88.3(3) 2_655 .
C12 C15 H15 109.5 . .
C15 C15 H15 109.5 2_655 .
C16 C15 H15 109.5 . .
C20 C19 C18 116.8(6) . .
C20 C19 C16 120.2(5) . .
C18 C19 C16 122.8(5) . .
O3 C8 O4 125.7(6) . .
O3 C8 C3 116.5(5) . .
O4 C8 C3 117.7(6) . .
C2 C1 C6 118.5(6) . .
C2 C1 C7 119.8(6) . .
C6 C1 C7 121.7(6) . .
C4 C3 C2 119.6(6) . .
C4 C3 C8 120.9(5) . .
C2 C3 C8 119.5(5) . .
C11 C12 C13 115.7(5) . .
C11 C12 C15 125.1(6) . .
C13 C12 C15 119.1(5) . .
C19 C20 C21 120.2(6) . .
C19 C20 H20A 119.9 . .
C21 C20 H20A 119.9 . .
O2 C7 O1 124.2(6) . .
O2 C7 C1 119.6(6) . .
O1 C7 C1 116.3(5) . .
N4 C21 C20 122.4(6) . .
N4 C21 H21A 118.8 . .
C20 C21 H21A 118.8 . .
N1 C14 C13 125.0(6) . .
N1 C14 H14A 117.5 . .
C13 C14 H14A 117.5 . .
C14 C13 C12 119.2(6) . .
C14 C13 H13A 120.4 . .
C12 C13 H13A 120.4 . .
C10 C11 C12 121.1(6) . .
C10 C11 H11A 119.4 . .
C12 C11 H11A 119.4 . .
N4 C17 C18 121.9(6) . .
N4 C17 H17A 119.1 . .
C18 C17 H17A 119.1 . .
N1 C10 C11 123.2(6) . .
N1 C10 H10A 118.4 . .
C11 C10 H10A 118.4 . .
C5 C6 C1 123.2(6) . .
C5 C6 H6A 118.4 . .
C1 C6 H6A 118.4 . .
C3 C4 C5 121.1(6) . .
C3 C4 H4B 119.4 . .
C5 C4 H4B 119.4 . .
C1 C2 C3 120.3(6) . .
C1 C2 H2A 119.9 . .
C3 C2 H2A 119.9 . .
C17 C18 C19 121.1(6) . .
C17 C18 H18A 119.4 . .
C19 C18 H18A 119.4 . .
C6 C5 C4 117.1(6) . .
C6 C5 C9 122.1(7) . .
C4 C5 C9 120.7(7) . .
C5 C9 H9A 109.5 . .
C5 C9 H9B 109.5 . .
H9A C9 H9B 109.5 . .
C5 C9 H9C 109.5 . .
H9A C9 H9C 109.5 . .
H9B C9 H9C 109.5 . .

loop_
_geom_bond_atom_site_label_1
_geom_bond_atom_site_label_2
_geom_bond_distance
_geom_bond_site_symmetry_2
Zn1 O1 1.926(4) .
Zn1 O1 1.926(4) 2_755
Zn1 N1 2.013(5) 2_755
Zn1 N1 2.013(5) .
Zn2 O4 2.112(4) .
Zn2 O4 2.112(4) 3_655
Zn2 N4 2.131(5) 3_675
Zn2 N4 2.131(5) 1_535
Zn2 O5 2.169(4) 3_655
Zn2 O5 2.169(4) .
O1 C7 1.283(8) .
O2 C7 1.231(8) .
O4 C8 1.263(7) .
O3 C8 1.255(8) .
N1 C10 1.325(8) .
N1 C14 1.344(8) .
N4 C17 1.333(7) .
N4 C21 1.341(8) .
N4 Zn2 2.131(5) 1_575
C16 C19 1.503(8) .
C16 C16 1.521(10) 2_655
C16 C15 1.577(8) .
C16 H16 0.9900 .
C15 C12 1.471(8) .
C15 C15 1.539(11) 2_655
C15 H15 0.9900 .
C19 C20 1.360(8) .
C19 C18 1.376(9) .
C8 C3 1.495(9) .
C1 C2 1.373(9) .
C1 C6 1.392(9) .
C1 C7 1.505(9) .
C3 C4 1.380(8) .
C3 C2 1.397(9) .
C12 C11 1.381(9) .
C12 C13 1.401(9) .
C20 C21 1.378(9) .
C20 H20A 0.9400 .
C21 H21A 0.9400 .
C14 C13 1.364(9) .
C14 H14A 0.9400 .
C13 H13A 0.9400 .
C11 C10 1.379(9) .
C11 H11A 0.9400 .
C17 C18 1.365(9) .
C17 H17A 0.9400 .
C10 H10A 0.9400 .
C6 C5 1.367(10) .
C6 H6A 0.9400 .
C4 C5 1.405(9) .
C4 H4B 0.9400 .
C2 H2A 0.9400 .
C18 H18A 0.9400 .
C5 C9 1.508(10) .
C9 H9A 0.9700 .
C9 H9B 0.9700 .
C9 H9C 0.9700 .
